data_2218458
loop_
_publ_author_name
'Portalone, Gustavo'

_publ_section_title
;
 Redetermination of 3-deazauracil
;
_journal_coeditor_code KP2171
_journal_issue 6
_journal_name_full 'Acta Crystallographica Section E'
_journal_page_first o1107
_journal_page_last o1108
_journal_paper_doi 10.1107/S1600536808014578
_journal_volume 64
_journal_year 2008
_chemical_formula_iupac 'C5 H5 N O2'
_chemical_formula_moiety 'C5 H5 N O2'
_chemical_formula_sum 'C5 H5 N O2'
_chemical_formula_weight 111.10
_chemical_melting_point 477
_chemical_name_common 3-deazauracil
_chemical_name_systematic
;
4-hydroxy-2-pyridone
;
_space_group_IT_number 19
_symmetry_cell_setting orthorhombic
_symmetry_space_group_name_Hall 'P 2ac 2ab'
_symmetry_space_group_name_H-M 'P 21 21 21'
_atom_sites_solution_hydrogens geom
_atom_sites_solution_primary direct
_atom_sites_solution_secondary difmap
_audit_creation_method SHELXL-97
_cell_angle_alpha 90.00
_cell_angle_beta 90.00
_cell_angle_gamma 90.00
_cell_formula_units_Z 4
_cell_length_a 5.33930(10)
_cell_length_b 8.64540(10)
_cell_length_c 11.2652(2)
_cell_measurement_reflns_used 43477
_cell_measurement_temperature 298(2)
_cell_measurement_theta_max 32.3193
_cell_measurement_theta_min 2.9405
_cell_volume 520.006(15)
_computing_cell_refinement 'CrysAlis RED (Oxford Diffraction, 2006)'
_computing_data_collection 'CrysAlis CCD (Oxford Diffraction, 2006)'
_computing_data_reduction 'CrysAlis RED (Oxford Diffraction, 2006)'
_computing_molecular_graphics 'ORTEP-3 (Farrugia, 1997)'
_computing_publication_material 'WinGX (Farrugia, 1999)'
_computing_structure_refinement 'SHELXL97 (Sheldrick, 2008)'
_computing_structure_solution 'SIR97 (Altomare <i>et al.</i>,  1999)'
_diffrn_ambient_temperature 298(2)
_diffrn_detector_area_resol_mean 16.0696
_diffrn_measured_fraction_theta_full 0.986
_diffrn_measured_fraction_theta_max 0.986
_diffrn_measurement_device_type 'Oxford Diffraction Xcalibur S CCD'
_diffrn_measurement_method '\w and \f'
_diffrn_radiation_monochromator graphite
_diffrn_radiation_source 'Enhance (Mo) X-ray source'
_diffrn_radiation_type MoK\a
_diffrn_radiation_wavelength 0.71073
_diffrn_reflns_av_R_equivalents 0.0247
_diffrn_reflns_av_sigmaI/netI 0.0074
_diffrn_reflns_limit_h_max 7
_diffrn_reflns_limit_h_min -8
_diffrn_reflns_limit_k_max 12
_diffrn_reflns_limit_k_min -13
_diffrn_reflns_limit_l_max 16
_diffrn_reflns_limit_l_min -16
_diffrn_reflns_number 77963
_diffrn_reflns_theta_full 32.37
_diffrn_reflns_theta_max 32.37
_diffrn_reflns_theta_min 2.97
_exptl_absorpt_coefficient_mu 0.112
_exptl_absorpt_correction_T_max 0.983
_exptl_absorpt_correction_T_min 0.924
_exptl_absorpt_correction_type multi-scan
_exptl_absorpt_process_details '(CrysAlis RED; Oxford Diffraction, 2006)'
_exptl_crystal_colour colourless
_exptl_crystal_density_diffrn 1.419
_exptl_crystal_density_method 'not measured'
_exptl_crystal_description tablets
_exptl_crystal_F_000 232
_exptl_crystal_size_max 0.20
_exptl_crystal_size_mid 0.15
_exptl_crystal_size_min 0.15
_refine_diff_density_max 0.218
_refine_diff_density_min -0.132
_refine_ls_extinction_method none
_refine_ls_goodness_of_fit_ref 1.104
_refine_ls_hydrogen_treatment refall
_refine_ls_matrix_type full
_refine_ls_number_parameters 93
_refine_ls_number_reflns 1085
_refine_ls_number_restraints 0
_refine_ls_restrained_S_all 1.104
_refine_ls_R_factor_all 0.0405
_refine_ls_R_factor_gt 0.0383
_refine_ls_shift/su_max 0.000
_refine_ls_shift/su_mean 0.000
_refine_ls_structure_factor_coef Fsqd
_refine_ls_weighting_details 'calc w=1/[\s^2^(Fo^2^)+(0.0765P)^2^+0.037P] where P=(Fo^2^+2Fc^2^)/3'
_refine_ls_weighting_scheme calc
_refine_ls_wR_factor_gt 0.1112
_refine_ls_wR_factor_ref 0.1122
_reflns_number_gt 1043
_reflns_number_total 1085
_reflns_threshold_expression I>2\s(I)
_cod_data_source_file kp2171.cif
_cod_data_source_block I
_cod_original_cell_volume 520.006(14)
_cod_database_code 2218458
_cod_database_fobs_code 2218458

loop_
_symmetry_equiv_pos_as_xyz
'x, y, z'
'-x+1/2, -y, z+1/2'
'x+1/2, -y+1/2, -z'
'-x, y+1/2, -z+1/2'

loop_
_atom_site_type_symbol
_atom_site_label
_atom_site_fract_x
_atom_site_fract_y
_atom_site_fract_z
_atom_site_U_iso_or_equiv
_atom_site_adp_type
_atom_site_calc_flag
_atom_site_occupancy
O O1 0.5630(2) 0.19169(12) 0.88298(9) 0.0418(3) Uani d 1
O O2 0.8080(2) -0.31430(11) 0.76490(11) 0.0423(3) Uani d 1
H H2 0.667(4) -0.302(3) 0.711(2) 0.056(6) Uiso d 1
N N1 0.9062(2) 0.07483(13) 0.96127(9) 0.0329(2) Uani d 1
H H1 0.935(5) 0.163(3) 1.000(2) 0.052(6) Uiso d 1
C C2 0.7058(2) 0.07410(13) 0.88575(10) 0.0289(2) Uani d 1
C C3 0.6712(2) -0.06036(13) 0.81646(10) 0.0287(2) Uani d 1
H H3 0.523(4) -0.072(2) 0.763(2) 0.056(6) Uiso d 1
C C4 0.8348(2) -0.18253(14) 0.82563(11) 0.0299(3) Uani d 1
C C5 1.0428(3) -0.17405(17) 0.90371(13) 0.0363(3) Uani d 1
H H5 1.161(4) -0.263(3) 0.9032(17) 0.054(6) Uiso d 1
C C6 1.0714(3) -0.04424(17) 0.96924(12) 0.0362(3) Uani d 1
H H6 1.212(4) -0.021(2) 1.0225(18) 0.045(5) Uiso d 1

loop_
_atom_site_aniso_label
_atom_site_aniso_U_11
_atom_site_aniso_U_22
_atom_site_aniso_U_33
_atom_site_aniso_U_12
_atom_site_aniso_U_13
_atom_site_aniso_U_23
O1 0.0522(6) 0.0310(4) 0.0421(5) 0.0126(5) -0.0071(5) -0.0089(4)
O2 0.0473(6) 0.0304(4) 0.0493(5) 0.0056(5) -0.0048(5) -0.0116(4)
N1 0.0378(5) 0.0301(5) 0.0308(5) -0.0046(4) -0.0035(4) -0.0040(4)
C2 0.0330(5) 0.0261(5) 0.0277(5) 0.0007(5) 0.0004(4) -0.0020(4)
C3 0.0291(5) 0.0270(5) 0.0301(5) 0.0014(4) -0.0025(4) -0.0041(4)
C4 0.0307(6) 0.0269(5) 0.0321(5) 0.0003(5) 0.0013(4) -0.0020(4)
C5 0.0306(6) 0.0352(6) 0.0432(6) 0.0044(5) -0.0041(5) 0.0007(5)
C6 0.0318(6) 0.0400(6) 0.0369(6) -0.0037(5) -0.0070(5) 0.0015(5)

loop_
_atom_type_symbol
_atom_type_description
_atom_type_scat_dispersion_real
_atom_type_scat_dispersion_imag
_atom_type_scat_source
C C 0.0033 0.0016 'International Tables Vol C Tables 4.2.6.8 and 6.1.1.4'
H H 0.0000 0.0000 'International Tables Vol C Tables 4.2.6.8 and 6.1.1.4'
N N 0.0061 0.0033 'International Tables Vol C Tables 4.2.6.8 and 6.1.1.4'
O O 0.0106 0.0060 'International Tables Vol C Tables 4.2.6.8 and 6.1.1.4'

loop_
_geom_angle_atom_site_label_1
_geom_angle_atom_site_label_2
_geom_angle_atom_site_label_3
_geom_angle
C4 O2 H2 107.8(14)
C6 N1 C2 123.08(10)
C6 N1 H1 120.3(16)
C2 N1 H1 116.2(16)
O1 C2 N1 118.75(10)
O1 C2 C3 124.48(12)
N1 C2 C3 116.76(11)
C4 C3 C2 120.51(11)
C4 C3 H3 118.3(12)
C2 C3 H3 121.1(12)
O2 C4 C3 123.25(11)
O2 C4 C5 116.44(11)
C3 C4 C5 120.30(11)
C6 C5 C4 118.02(12)
C6 C5 H5 125.0(13)
C4 C5 H5 117.0(13)
C5 C6 N1 121.30(12)
C5 C6 H6 126.0(12)
N1 C6 H6 112.6(12)

loop_
_geom_bond_atom_site_label_1
_geom_bond_atom_site_label_2
_geom_bond_distance
O1 C2 1.2713(15)
O2 C4 1.3366(15)
O2 H2 0.97(2)
N1 C6 1.3587(17)
N1 C2 1.3668(17)
N1 H1 0.89(2)
C2 C3 1.4123(15)
C3 C4 1.3746(16)
C3 H3 1.00(2)
C4 C5 1.4187(19)
C5 C6 1.3519(19)
C5 H5 1.00(2)
C6 H6 0.98(2)

loop_
_geom_hbond_atom_site_label_D
_geom_hbond_atom_site_label_H
_geom_hbond_atom_site_label_A
_geom_hbond_site_symmetry_A
_geom_hbond_distance_DH
_geom_hbond_distance_HA
_geom_hbond_distance_DA
_geom_hbond_angle_DHA
O2 H2 O1 4_646 0.97(2) 1.62(2) 2.5886(16) 171.3(16)
N1 H1 O1 3_557 0.89(2) 1.94(2) 2.8024(14) 160.6(15)

loop_
_cod_related_entry_id
_cod_related_entry_database
_cod_related_entry_code
1 ChemSpider 11770
